data_4503904
loop_
_publ_author_name
'Chen, Lianqing'
'Yang, Chuluo'
'Li, Ming'
'Qin, Jingui'
'Gao, Jia'
'You, Han'
'Ma, Dongge'

_publ_section_title
;
 Supramolecular Architectures, Photophysics, and Electroluminescence of
 1,3,4-Oxadiazole-Based Iridium(III) Complexes:&#x00A0; From \m-Dichloro
 Bridged Dimer to Mononuclear Complexes
;
_journal_issue 1
_journal_name_full 'Crystal Growth &amp; Design'
_journal_page_first 39
_journal_paper_doi 10.1021/cg060323s
_journal_volume 7
_journal_year 2007
_chemical_formula_sum 'C37 H36 Ir N5 O2 S2'
_chemical_formula_weight 847.03
_chemical_name_systematic
;
Bis(2,5-di-p-tolyl-1,3,4-oxadiazolyl-C2,N)iridium(N,N'-diethyldithiocarbamate)
;
_space_group_IT_number 2
_symmetry_cell_setting triclinic
_symmetry_space_group_name_Hall '-P 1'
_symmetry_space_group_name_H-M 'P -1'
_atom_sites_solution_hydrogens geom
_atom_sites_solution_primary direct
_atom_sites_solution_secondary difmap
_audit_creation_method SHELXL-97
_cell_angle_alpha 96.262(2)
_cell_angle_beta 99.371(2)
_cell_angle_gamma 102.316(2)
_cell_formula_units_Z 2
_cell_length_a 13.2095(18)
_cell_length_b 16.274(2)
_cell_length_c 19.153(3)
_cell_measurement_reflns_used 5199
_cell_measurement_temperature 292(2)
_cell_measurement_theta_max 22.89
_cell_measurement_theta_min 2.18
_cell_volume 3924.5(9)
_computing_cell_refinement 'Bruker SMART'
_computing_data_collection 'Bruker SMART'
_computing_data_reduction 'Bruker SAINT'
_computing_molecular_graphics 'Bruker SHELXTL'
_computing_publication_material 'Bruker SHELXTL'
_computing_structure_refinement 'SHELXL-97 (Sheldrick, 1997)'
_computing_structure_solution 'SHELXS-97 (Sheldrick, 1990)'
_diffrn_ambient_temperature 292(2)
_diffrn_measured_fraction_theta_full 0.987
_diffrn_measured_fraction_theta_max 0.987
_diffrn_measurement_device_type 'CCD area detector'
_diffrn_measurement_method 'phi and omega scans'
_diffrn_radiation_monochromator graphite
_diffrn_radiation_source 'fine-focus sealed tube'
_diffrn_radiation_type MoK\a
_diffrn_radiation_wavelength 0.71073
_diffrn_reflns_av_R_equivalents 0.0521
_diffrn_reflns_av_sigmaI/netI 0.0787
_diffrn_reflns_limit_h_max 15
_diffrn_reflns_limit_h_min -15
_diffrn_reflns_limit_k_max 19
_diffrn_reflns_limit_k_min -18
_diffrn_reflns_limit_l_max 22
_diffrn_reflns_limit_l_min -22
_diffrn_reflns_number 27902
_diffrn_reflns_theta_full 25.00
_diffrn_reflns_theta_max 25.00
_diffrn_reflns_theta_min 1.09
_exptl_absorpt_coefficient_mu 3.546
_exptl_absorpt_correction_T_max 0.8712
_exptl_absorpt_correction_T_min 0.4159
_exptl_absorpt_correction_type none
_exptl_crystal_colour yellow
_exptl_crystal_density_diffrn 1.434
_exptl_crystal_density_meas 0
_exptl_crystal_density_method 'not measured'
_exptl_crystal_description plate
_exptl_crystal_F_000 1688
_exptl_crystal_size_max 0.30
_exptl_crystal_size_mid 0.20
_exptl_crystal_size_min 0.04
_refine_diff_density_max 3.184
_refine_diff_density_min -1.759
_refine_diff_density_rms 0.236
_refine_ls_extinction_method none
_refine_ls_goodness_of_fit_ref 1.190
_refine_ls_hydrogen_treatment mixed
_refine_ls_matrix_type full
_refine_ls_number_parameters 877
_refine_ls_number_reflns 13664
_refine_ls_number_restraints 18
_refine_ls_restrained_S_all 1.189
_refine_ls_R_factor_all 0.1037
_refine_ls_R_factor_gt 0.0887
_refine_ls_shift/su_max 0.029
_refine_ls_shift/su_mean 0.000
_refine_ls_structure_factor_coef Fsqd
_refine_ls_weighting_details 'calc w=1/[\s^2^(Fo^2^)+(0.0499P)^2^+137.1310P] where P=(Fo^2^+2Fc^2^)/3'
_refine_ls_weighting_scheme calc
_refine_ls_wR_factor_gt 0.2481
_refine_ls_wR_factor_ref 0.2555
_reflns_number_gt 10908
_reflns_number_total 13664
_reflns_threshold_expression >2sigma(I)
_cod_data_source_file cg060323ssi20060601_020341.cif
_cod_data_source_block Complex_4
_cod_depositor_comments
;
 Replacing the "&#x00A1;&#x00AF;" substring with the "'" symbol in the
 _chemical_name_systematic data items value.

 Antanas Vaitkus,
 2017-03-29

The following automatic conversions were performed:

'_symmetry_cell_setting' value 'Triclinic' changed to 'triclinic'
according to /home/saulius/struct/CIF-dictionaries/cif_core.dic
dictionary named 'cif_core.dic' version 2.4.1 from 2010-06-29.

Automatic conversion script
Id: cif_fix_values 1715 2011-07-08 13:25:40Z adriana 
;
_cod_original_cell_volume 3924.4(9)
_cod_original_sg_symbol_H-M P-1
_cod_database_code 4503904

loop_
_symmetry_equiv_pos_as_xyz
'x, y, z'
'-x, -y, -z'

loop_
_atom_site_label
_atom_site_type_symbol
_atom_site_fract_x
_atom_site_fract_y
_atom_site_fract_z
_atom_site_U_iso_or_equiv
_atom_site_adp_type
_atom_site_occupancy
_atom_site_symmetry_multiplicity
_atom_site_calc_flag
_atom_site_refinement_flags
Ir1 Ir 0.37611(5) 0.23266(4) 0.04641(3) 0.0369(2) Uani 1 1 d .
S1 S 0.4560(4) 0.3830(3) 0.0933(2) 0.0470(11) Uani 1 1 d .
S2 S 0.3173(4) 0.3171(3) -0.0428(2) 0.0468(11) Uani 1 1 d .
O1 O 0.1795(9) 0.2138(8) 0.1896(6) 0.048(3) Uani 1 1 d .
O2 O 0.5549(10) 0.1089(8) -0.0595(7) 0.052(3) Uani 1 1 d .
O3 O 0.5973(9) 0.9334(8) 0.5774(6) 0.042(3) Uani 1 1 d .
O4 O 0.9475(10) 0.6089(8) 0.5881(7) 0.052(3) Uani 1 1 d .
N1 N 0.1663(12) 0.2739(10) 0.0904(8) 0.048(4) Uani 1 1 d .
N2 N 0.2554(11) 0.2386(8) 0.0988(7) 0.039(3) Uani 1 1 d .
N3 N 0.4945(11) 0.2031(9) -0.0001(7) 0.041(3) Uani 1 1 d .
N4 N 0.5977(12) 0.2421(10) -0.0039(8) 0.048(4) Uani 1 1 d .
N5 N 0.3594(13) 0.4827(10) 0.0144(8) 0.051(4) Uani 1 1 d .
N6 N 0.5425(11) 0.8193(10) 0.4931(9) 0.047(4) Uani 1 1 d .
N7 N 0.6487(10) 0.8283(9) 0.5222(7) 0.037(3) Uani 1 1 d .
N8 N 0.9633(11) 0.6913(9) 0.5023(9) 0.046(4) Uani 1 1 d .
N9 N 0.8728(11) 0.6944(9) 0.5284(8) 0.041(3) Uani 1 1 d .
N10 N 0.7007(14) 0.7151(10) 0.2863(8) 0.058(4) Uani 1 1 d .
C1 C -0.248(2) 0.3439(17) 0.2241(16) 0.088(8) Uani 1 1 d .
H1A H -0.2308 0.4023 0.2460 0.132 Uiso 1 1 calc R
H1B H -0.2736 0.3082 0.2574 0.132 Uiso 1 1 calc R
H1C H -0.3022 0.3358 0.1821 0.132 Uiso 1 1 calc R
C2 C -0.1506(18) 0.3205(15) 0.2033(14) 0.068(6) Uani 1 1 d .
C3 C -0.0866(17) 0.2827(15) 0.2469(13) 0.068(6) Uani 1 1 d .
H3 H -0.1041 0.2706 0.2904 0.082 Uiso 1 1 calc R
C4 C -0.127(3) 0.331(2) 0.1367(19) 0.112(12) Uani 1 1 d .
H4 H -0.1710 0.3511 0.1036 0.135 Uiso 1 1 calc R
C5 C 0.0018(16) 0.2622(15) 0.2288(10) 0.058(5) Uani 1 1 d .
H5 H 0.0430 0.2368 0.2598 0.070 Uiso 1 1 calc R
C6 C -0.035(3) 0.309(2) 0.1191(17) 0.120(13) Uani 1 1 d .
H6 H -0.0186 0.3169 0.0744 0.144 Uiso 1 1 calc R
C7 C 0.0295(15) 0.2789(13) 0.1659(11) 0.053(5) Uani 1 1 d .
C8 C 0.1251(14) 0.2576(11) 0.1447(10) 0.042(4) Uani 1 1 d .
C9 C 0.2603(14) 0.2052(11) 0.1564(9) 0.043(4) Uani 1 1 d .
C10 C 0.3472(15) 0.1705(13) 0.1815(10) 0.050(5) Uani 1 1 d .
C11 C 0.3632(19) 0.1364(16) 0.2442(11) 0.069(6) Uani 1 1 d .
H11 H 0.3117 0.1278 0.2722 0.083 Uiso 1 1 calc R
C12 C 0.4239(13) 0.1812(10) 0.1356(8) 0.036(4) Uani 1 1 d .
C13 C 0.457(2) 0.1159(17) 0.2632(13) 0.080(8) Uani 1 1 d .
H13 H 0.4694 0.0945 0.3061 0.096 Uiso 1 1 calc R
C14 C 0.5144(15) 0.1573(12) 0.1588(10) 0.047(4) Uani 1 1 d .
H14 H 0.5653 0.1629 0.1302 0.057 Uiso 1 1 calc R
C15 C 0.537(2) 0.1246(16) 0.2231(12) 0.071(7) Uani 1 1 d .
C16 C 0.641(2) 0.107(2) 0.2510(13) 0.102(10) Uani 1 1 d .
H16A H 0.6635 0.1306 0.3006 0.153 Uiso 1 1 calc R
H16B H 0.6922 0.1317 0.2244 0.153 Uiso 1 1 calc R
H16C H 0.6343 0.0463 0.2458 0.153 Uiso 1 1 calc R
C17 C 1.032(2) 0.201(2) -0.1238(19) 0.119(12) Uani 1 1 d .
H17A H 1.0698 0.1647 -0.1000 0.178 Uiso 1 1 calc R
H17B H 1.0722 0.2593 -0.1105 0.178 Uiso 1 1 calc R
H17C H 1.0226 0.1857 -0.1747 0.178 Uiso 1 1 calc R
C18 C 0.9286(19) 0.193(2) -0.1028(13) 0.081(8) Uani 1 1 d .
C19 C 0.901(2) 0.266(2) -0.0748(18) 0.109(11) Uani 1 1 d .
H19 H 0.9483 0.3189 -0.0702 0.131 Uiso 1 1 calc R
C20 C 0.8547(19) 0.1197(19) -0.1090(15) 0.088(8) Uani 1 1 d .
H20 H 0.8711 0.0697 -0.1267 0.105 Uiso 1 1 calc R
C21 C 0.805(2) 0.263(2) -0.0539(17) 0.100(10) Uani 1 1 d .
H21 H 0.7898 0.3127 -0.0350 0.120 Uiso 1 1 calc R
C22 C 0.7560(17) 0.1135(16) -0.0907(13) 0.071(6) Uani 1 1 d .
H22 H 0.7070 0.0614 -0.0988 0.085 Uiso 1 1 calc R
C23 C 0.7324(16) 0.1864(15) -0.0603(13) 0.069(6) Uani 1 1 d .
C24 C 0.6319(14) 0.1854(12) -0.0403(10) 0.047(4) Uani 1 1 d .
C25 C 0.4736(13) 0.1257(12) -0.0324(9) 0.041(4) Uani 1 1 d .
C26 C 0.3718(15) 0.0713(11) -0.0385(9) 0.043(4) Uani 1 1 d .
C27 C 0.339(2) -0.0107(13) -0.0761(11) 0.066(6) Uani 1 1 d .
H27 H 0.3869 -0.0372 -0.0938 0.079 Uiso 1 1 calc R
C28 C 0.3055(14) 0.1130(10) -0.0080(9) 0.039(4) Uani 1 1 d .
C29 C 0.234(2) -0.0525(16) -0.0869(13) 0.081(8) Uani 1 1 d .
H29 H 0.2108 -0.1070 -0.1128 0.097 Uiso 1 1 calc R
C30 C 0.1990(16) 0.0704(14) -0.0193(10) 0.061(6) Uani 1 1 d .
H30 H 0.1514 0.0970 -0.0007 0.073 Uiso 1 1 calc R
C31 C 0.1625(17) -0.0125(13) -0.0585(12) 0.063(6) Uani 1 1 d .
C32 C 0.0482(18) -0.0551(18) -0.0735(17) 0.106(12) Uani 1 1 d .
H32A H 0.0253 -0.0754 -0.1238 0.158 Uiso 1 1 calc R
H32B H 0.0086 -0.0152 -0.0591 0.158 Uiso 1 1 calc R
H32C H 0.0367 -0.1021 -0.0473 0.158 Uiso 1 1 calc R
C33 C 0.3779(17) 0.4061(13) 0.0224(11) 0.057(6) Uani 1 1 d .
C34 C 0.2846(18) 0.4972(14) -0.0426(12) 0.064(6) Uani 1 1 d .
H34A H 0.2905 0.4647 -0.0868 0.077 Uiso 1 1 calc R
H34B H 0.3025 0.5570 -0.0478 0.077 Uiso 1 1 calc R
C35 C 0.170(2) 0.4736(19) -0.0327(19) 0.107(10) Uani 1 1 d .
H35A H 0.1688 0.4641 0.0158 0.160 Uiso 1 1 calc R
H35B H 0.1334 0.4227 -0.0648 0.160 Uiso 1 1 calc R
H35C H 0.1370 0.5191 -0.0428 0.160 Uiso 1 1 calc R
C36 C 0.4141(19) 0.5552(12) 0.0715(12) 0.064(6) Uani 1 1 d .
H36A H 0.4817 0.5462 0.0934 0.077 Uiso 1 1 calc R
H36B H 0.4270 0.6074 0.0509 0.077 Uiso 1 1 calc R
C37 C 0.348(2) 0.5627(18) 0.1265(15) 0.096(9) Uani 1 1 d .
H37A H 0.2782 0.5635 0.1037 0.145 Uiso 1 1 calc R
H37B H 0.3787 0.6144 0.1592 0.145 Uiso 1 1 calc R
H37C H 0.3452 0.5150 0.1521 0.145 Uiso 1 1 calc R
C38 C 0.1009(15) 0.9481(16) 0.5010(13) 0.070(7) Uani 1 1 d .
H38A H 0.0903 0.9742 0.5458 0.105 Uiso 1 1 calc R
H38B H 0.0508 0.8944 0.4862 0.105 Uiso 1 1 calc R
H38C H 0.0912 0.9846 0.4655 0.105 Uiso 1 1 calc R
C39 C 0.2125(16) 0.9344(14) 0.5097(13) 0.059(5) Uani 1 1 d .
C40 C 0.2930(16) 0.9837(14) 0.5586(11) 0.057(5) Uani 1 1 d .
H40 H 0.2817 1.0283 0.5888 0.068 Uiso 1 1 calc R
C41 C 0.2329(18) 0.8707(16) 0.469(2) 0.115(13) Uani 1 1 d .
H41 H 0.1758 0.8333 0.4379 0.138 Uiso 1 1 calc R
C42 C 0.3964(14) 0.9677(11) 0.5644(10) 0.042(4) Uani 1 1 d .
H42 H 0.4526 1.0024 0.5977 0.051 Uiso 1 1 calc R
C43 C 0.3322(17) 0.8554(15) 0.4677(15) 0.078(8) Uani 1 1 d .
H43 H 0.3431 0.8159 0.4325 0.094 Uiso 1 1 calc R
C44 C 0.4122(14) 0.9001(12) 0.5201(10) 0.045(4) Uani 1 1 d .

loop_
_atom_site_aniso_label
_atom_site_aniso_U_11
_atom_site_aniso_U_22
_atom_site_aniso_U_33
_atom_site_aniso_U_23
_atom_site_aniso_U_13
_atom_site_aniso_U_12
Ir1 0.0424(4) 0.0343(4) 0.0349(4) 0.0042(3) 0.0135(3) 0.0065(3)
Ir2 0.0364(4) 0.0420(4) 0.0360(4) 0.0078(3) 0.0118(3) 0.0165(3)
S1 0.054(3) 0.039(2) 0.042(2) 0.0030(19) 0.006(2) 0.004(2)
S2 0.056(3) 0.045(3) 0.035(2) 0.0061(19) 0.005(2) 0.005(2)
S3 0.050(3) 0.044(2) 0.040(2) 0.0065(19) 0.013(2) 0.014(2)
S4 0.052(3) 0.042(2) 0.043(2) 0.004(2) 0.012(2) 0.010(2)
O1 0.043(7) 0.064(8) 0.045(7) 0.013(6) 0.017(6) 0.022(6)
O2 0.049(8) 0.052(8) 0.061(8) 0.010(6) 0.024(6) 0.015(6)
O3 0.035(6) 0.049(7) 0.044(7) -0.002(6) 0.007(5) 0.019(5)
O4 0.051(8) 0.058(8) 0.061(8) 0.030(7) 0.015(6) 0.029(6)
N1 0.050(9) 0.054(9) 0.043(9) 0.004(7) 0.019(7) 0.015(7)
N2 0.053(9) 0.030(7) 0.036(7) -0.001(6) 0.017(6) 0.013(6)
N3 0.049(9) 0.038(8) 0.038(8) 0.003(6) 0.020(7) 0.006(7)
N4 0.046(9) 0.046(9) 0.054(9) 0.009(7) 0.014(7) 0.010(7)
N5 0.069(11) 0.042(9) 0.049(9) 0.013(7) 0.014(8) 0.019(8)
N6 0.035(8) 0.045(9) 0.064(10) 0.006(7) 0.016(7) 0.012(7)
N7 0.034(7) 0.042(8) 0.039(8) 0.009(6) 0.002(6) 0.017(6)
N8 0.039(8) 0.044(9) 0.063(10) 0.013(7) 0.018(7) 0.021(7)
N9 0.042(8) 0.037(8) 0.050(9) 0.010(7) 0.014(7) 0.018(6)
N10 0.073(12) 0.050(10) 0.040(9) -0.004(7) 0.010(8) -0.002(8)
C1 0.071(17) 0.083(18) 0.11(2) -0.007(16) 0.027(15) 0.026(14)
C2 0.058(14) 0.064(14) 0.086(17) 0.000(12) 0.019(12) 0.022(11)
C3 0.058(13) 0.083(16) 0.063(14) 0.005(12) 0.025(11) 0.011(12)
C4 0.11(2) 0.14(3) 0.13(3) 0.07(2) 0.06(2) 0.09(2)
C5 0.056(12) 0.085(16) 0.044(11) 0.017(10) 0.021(9) 0.028(11)
C6 0.13(3) 0.19(3) 0.11(2) 0.08(2) 0.09(2) 0.12(3)
C7 0.050(11) 0.054(12) 0.063(13) 0.009(10) 0.018(10) 0.026(9)
C8 0.042(10) 0.036(9) 0.046(10) 0.002(8) 0.012(8) 0.004(8)
C9 0.052(11) 0.046(10) 0.043(10) 0.013(8) 0.025(8) 0.025(9)
C10 0.056(12) 0.063(12) 0.040(10) 0.019(9) 0.020(9) 0.022(10)
C11 0.078(16) 0.100(18) 0.049(12) 0.032(12) 0.032(11) 0.037(14)
C12 0.048(10) 0.034(9) 0.031(8) 0.002(7) 0.017(7) 0.012(7)
C13 0.102(19) 0.11(2) 0.063(14) 0.053(14) 0.042(14) 0.067(17)
C14 0.052(11) 0.057(12) 0.043(10) 0.016(9) 0.025(9) 0.019(9)
C15 0.086(17) 0.091(17) 0.053(13) 0.023(12) 0.016(12) 0.052(14)
C16 0.10(2) 0.18(3) 0.054(14) 0.035(18) 0.025(14) 0.08(2)
C17 0.064(18) 0.16(3) 0.13(3) 0.01(2) 0.044(18) 0.02(2)
C18 0.053(14) 0.12(2) 0.060(14) 0.008(15) 0.014(11) 0.007(15)
C19 0.070(18) 0.12(3) 0.13(3) 0.00(2) 0.053(18) 0.000(18)
C20 0.051(14) 0.10(2) 0.10(2) -0.017(17) 0.025(13) 0.016(14)
C21 0.063(16) 0.10(2) 0.13(3) -0.018(19) 0.051(17) 0.007(15)
C22 0.043(12) 0.086(17) 0.089(17) 0.006(14) 0.030(11) 0.019(11)
C23 0.036(11) 0.078(16) 0.091(17) 0.002(13) 0.034(11) 0.002(10)
C24 0.037(10) 0.053(11) 0.057(11) 0.011(9) 0.019(8) 0.016(8)
C25 0.037(9) 0.057(11) 0.036(9) 0.008(8) 0.013(7) 0.019(8)
C26 0.057(11) 0.044(10) 0.035(9) 0.011(8) 0.016(8) 0.017(9)
C27 0.102(19) 0.040(11) 0.055(13) 0.003(9) 0.018(12) 0.014(12)
C28 0.046(10) 0.035(9) 0.032(8) -0.001(7) 0.009(7) 0.002(7)
C29 0.10(2) 0.059(14) 0.068(15) -0.015(12) 0.030(14) 0.001(14)
C30 0.050(12) 0.076(15) 0.046(11) -0.017(10) 0.011(9) 0.003(10)
C31 0.064(13) 0.046(11) 0.073(14) -0.007(10) 0.030(11) -0.004(10)
C32 0.053(14) 0.10(2) 0.13(3) -0.058(19) 0.037(15) -0.028(14)
C33 0.075(14) 0.070(13) 0.058(12) 0.043(11) 0.046(11) 0.045(11)
C34 0.074(15) 0.054(12) 0.071(14) 0.033(11) 0.014(12) 0.017(11)
C35 0.08(2) 0.09(2) 0.14(3) 0.020(19) -0.001(19) 0.012(17)
C36 0.082(16) 0.032(10) 0.079(15) 0.004(10) 0.028(13) 0.007(10)
C37 0.12(2) 0.083(19) 0.09(2) -0.017(15) 0.041(18) 0.028(17)
C38 0.040(11) 0.100(18) 0.094(17) 0.041(15) 0.031(11) 0.038(12)
C39 0.044(11) 0.071(14) 0.077(15) 0.028(12) 0.026(11) 0.022(10)
C40 0.062(13) 0.071(14) 0.055(12) 0.024(11) 0.015(10) 0.041(11)
C41 0.040(13) 0.060(15) 0.24(4) -0.03(2) 0.056(18) 0.006(11)
C42 0.041(10) 0.050(10) 0.047(10) 0.012(8) 0.009(8) 0.031(8)
C43 0.049(13) 0.067(15) 0.11(2) -0.024(14) 0.004(13) 0.028(11)
C44 0.047(10) 0.051(11) 0.047(10) 0.011(9) 0.013(8) 0.028(9)

loop_
_atom_type_symbol
_atom_type_description
_atom_type_scat_dispersion_real
_atom_type_scat_dispersion_imag
_atom_type_scat_source
C C 0.0033 0.0016 'International Tables Vol C Tables 4.2.6.8 and 6.1.1.4'
H H 0.0000 0.0000 'International Tables Vol C Tables 4.2.6.8 and 6.1.1.4'
N N 0.0061 0.0033 'International Tables Vol C Tables 4.2.6.8 and 6.1.1.4'
O O 0.0106 0.0060 'International Tables Vol C Tables 4.2.6.8 and 6.1.1.4'
S S 0.1246 0.1234 'International Tables Vol C Tables 4.2.6.8 and 6.1.1.4'
Ir Ir -1.4442 7.9887 'International Tables Vol C Tables 4.2.6.8 and 6.1.1.4'

loop_
_geom_angle_atom_site_label_1
_geom_angle_atom_site_label_2
_geom_angle_atom_site_label_3
_geom_angle
N2 Ir1 N3 168.5(5)
N2 Ir1 C12 79.7(6)
N3 Ir1 C12 91.7(6)
N2 Ir1 C28 93.9(6)
N3 Ir1 C28 78.3(6)
C12 Ir1 C28 90.1(7)
N2 Ir1 S2 93.6(4)
N3 Ir1 S2 96.1(4)
C12 Ir1 S2 168.8(4)
C28 Ir1 S2 99.4(5)
N2 Ir1 S1 89.4(4)
N3 Ir1 S1 99.5(4)
C12 Ir1 S1 98.6(5)
C28 Ir1 S1 171.1(5)
S2 Ir1 S1 72.17(16)
N7 Ir2 N9 168.9(6)
N7 Ir2 C64 92.4(6)
N9 Ir2 C64 79.1(6)
N7 Ir2 C49 79.4(6)
N9 Ir2 C49 93.2(6)
C64 Ir2 C49 89.0(6)
N7 Ir2 S4 95.6(4)
N9 Ir2 S4 92.9(4)
C64 Ir2 S4 99.8(5)
C49 Ir2 S4 170.0(4)
N7 Ir2 S3 93.3(4)
N9 Ir2 S3 96.2(4)
C64 Ir2 S3 170.1(5)
C49 Ir2 S3 100.0(4)
S4 Ir2 S3 71.54(15)
C33 S1 Ir1 86.9(8)
C33 S2 Ir1 86.0(6)
C70 S3 Ir2 87.2(6)
C70 S4 Ir2 87.2(6)
C9 O1 C8 102.1(13)
C25 O2 C24 103.6(14)
C45 O3 C46 104.3(13)
C62 O4 C61 102.1(14)
C8 N1 N2 104.0(15)
C9 N2 N1 108.6(13)
C9 N2 Ir1 114.7(12)
N1 N2 Ir1 136.6(11)
C25 N3 N4 108.1(14)
C25 N3 Ir1 114.2(11)
N4 N3 Ir1 137.6(11)
C24 N4 N3 105.7(14)
C33 N5 C34 123.9(18)
C33 N5 C36 117.7(18)
C34 N5 C36 118.2(17)
C45 N6 N7 104.4(14)
C46 N7 N6 109.3(13)
C46 N7 Ir2 113.7(10)
N6 N7 Ir2 136.8(11)
C61 N8 N9 104.2(15)
C62 N9 N8 109.2(14)
C62 N9 Ir2 113.9(11)
N8 N9 Ir2 136.7(11)
C70 N10 C71 122.2(17)
C70 N10 C73 119.9(16)
C71 N10 C73 117.8(17)
C2 C1 H1A 109.5
C2 C1 H1B 109.5
H1A C1 H1B 109.5
C2 C1 H1C 109.5
H1A C1 H1C 109.5
H1B C1 H1C 109.5
C3 C2 C4 117(2)
C3 C2 C1 122(2)
C4 C2 C1 121(2)
C5 C3 C2 123(2)
C5 C3 H3 118.7
C2 C3 H3 118.7
C2 C4 C6 120(3)
C2 C4 H4 120.1
C6 C4 H4 120.1
C7 C5 C3 120(2)
C7 C5 H5 119.9
C3 C5 H5 119.9
C7 C6 C4 121(3)
C7 C6 H6 119.5
C4 C6 H6 119.5
C6 C7 C5 119(2)
C6 C7 C8 118.8(19)
C5 C7 C8 121.5(18)
N1 C8 O1 113.7(15)
N1 C8 C7 129.6(18)
O1 C8 C7 116.7(15)
N2 C9 O1 111.5(15)
N2 C9 C10 121.0(16)
O1 C9 C10 127.3(16)
C11 C10 C9 126.1(18)
C11 C10 C12 122.4(18)
C9 C10 C12 111.3(15)
C13 C11 C10 117(2)
C13 C11 H11 121.4
C10 C11 H11 121.4
C14 C12 C10 115.6(15)
C14 C12 Ir1 131.5(12)
C10 C12 Ir1 113.0(12)
C11 C13 C15 125(2)
C11 C13 H13 117.7
C15 C13 H13 117.7
C12 C14 C15 124.6(17)
C12 C14 H14 117.7
C15 C14 H14 117.7
C13 C15 C14 115.5(19)
C13 C15 C16 121(2)
C14 C15 C16 124(2)
C15 C16 H16A 109.5
C15 C16 H16B 109.5
H16A C16 H16B 109.5
C15 C16 H16C 109.5
H16A C16 H16C 109.5
H16B C16 H16C 109.5
C18 C17 H17A 109.5
C18 C17 H17B 109.5
H17A C17 H17B 109.5
C18 C17 H17C 109.5
H17A C17 H17C 109.5
H17B C17 H17C 109.5
C20 C18 C19 115(2)
C20 C18 C17 126(3)
C19 C18 C17 119(3)
C21 C19 C18 122(3)
C21 C19 H19 119.2
C18 C19 H19 119.2
C18 C20 C22 125(3)
C18 C20 H20 117.5
C22 C20 H20 117.5
C19 C21 C23 121(3)
C19 C21 H21 119.4
C23 C21 H21 119.4
C23 C22 C20 118(2)
C23 C22 H22 120.8
C20 C22 H22 120.8
C21 C23 C22 118(2)
C21 C23 C24 120(2)
C22 C23 C24 122(2)
N4 C24 O2 110.8(15)
N4 C24 C23 132.2(19)
O2 C24 C23 116.9(17)
N3 C25 O2 111.7(16)
N3 C25 C26 120.3(15)
O2 C25 C26 127.9(17)
C28 C26 C27 123.2(19)
C28 C26 C25 111.4(15)
C27 C26 C25 125.2(18)
C29 C27 C26 120(2)
C29 C27 H27 120.1
C26 C27 H27 120.1
C26 C28 C30 116.8(16)
C26 C28 Ir1 115.1(13)
C30 C28 Ir1 128.1(14)
C27 C29 C31 120(2)
C27 C29 H29 120.2
C31 C29 H29 120.2
C28 C30 C31 121.2(19)
C28 C30 H30 119.4
C31 C30 H30 119.4
C29 C31 C30 119(2)
C29 C31 C32 120(2)
C30 C31 C32 121(2)
C31 C32 H32A 109.5
C31 C32 H32B 109.5
H32A C32 H32B 109.5
C31 C32 H32C 109.5
H32A C32 H32C 109.5
H32B C32 H32C 109.5
N5 C33 S1 126.0(18)
N5 C33 S2 120.8(16)
S1 C33 S2 113.2(11)
N5 C34 C35 114(2)
N5 C34 H34A 108.7
C35 C34 H34A 108.7
N5 C34 H34B 108.6
C35 C34 H34B 108.6
H34A C34 H34B 107.6
C34 C35 H35A 109.5
C34 C35 H35B 109.5
H35A C35 H35B 109.5
C34 C35 H35C 109.5
H35A C35 H35C 109.5
H35B C35 H35C 109.5
C37 C36 N5 109.9(19)
C37 C36 H36A 109.7
N5 C36 H36A 109.7
C37 C36 H36B 109.7
N5 C36 H36B 109.7
H36A C36 H36B 108.2
C36 C37 H37A 109.5
C36 C37 H37B 109.5
H37A C37 H37B 109.5
C36 C37 H37C 109.5
H37A C37 H37C 109.5
H37B C37 H37C 109.5
C39 C38 H38A 109.5
C39 C38 H38B 109.5
H38A C38 H38B 109.5
C39 C38 H38C 109.5
H38A C38 H38C 109.5
H38B C38 H38C 109.5
C41 C39 C40 117(2)
C41 C39 C38 120(2)
C40 C39 C38 122(2)
C39 C40 C42 120(2)
C39 C40 H40 120.0
C42 C40 H40 120.0
C39 C41 C43 125(3)
C39 C41 H41 117.3
C43 C41 H41 117.3
C44 C42 C40 119.6(18)
C44 C42 H42 120.2
C40 C42 H42 120.2
C44 C43 C41 117(2)
C44 C43 H43 121.3
C41 C43 H43 121.3
C43 C44 C42 119.3(17)
C43 C44 C45 121.4(17)
C42 C44 C45 119.1(17)

loop_
_geom_bond_atom_site_label_1
_geom_bond_atom_site_label_2
_geom_bond_distance
Ir1 N2 2.030(14)
Ir1 N3 2.038(14)
Ir1 C12 2.050(16)
Ir1 C28 2.052(16)
Ir1 S2 2.438(5)
Ir1 S1 2.453(5)
Ir2 N7 2.012(13)
Ir2 N9 2.034(13)
Ir2 C64 2.048(17)
Ir2 C49 2.052(19)
Ir2 S4 2.446(5)
Ir2 S3 2.452(4)
S1 C33 1.690(2)
S2 C33 1.706(2)
S3 C70 1.703(19)
S4 C70 1.711(18)
O1 C9 1.353(19)
O1 C8 1.38(2)
O2 C25 1.33(2)
O2 C24 1.40(2)
O3 C45 1.36(2)
O3 C46 1.376(18)
O4 C62 1.351(19)
O4 C61 1.38(2)
N1 C8 1.28(2)
N1 N2 1.41(2)
N2 C9 1.28(2)
N3 C25 1.29(2)
N3 N4 1.39(2)
N4 C24 1.30(2)
N5 C33 1.34(2)
N5 C34 1.42(3)
N5 C36 1.49(3)
N6 C45 1.31(2)
N6 N7 1.392(19)
N7 C46 1.34(2)
N8 C61 1.29(2)
N8 N9 1.377(19)
N9 C62 1.31(2)
N10 C70 1.36(2)
N10 C71 1.46(3)
N10 C73 1.49(3)
C1 C2 1.52(3)
C1 H1A 0.9600
C1 H1B 0.9600
C1 H1C 0.9600
C2 C3 1.38(3)
C2 C4 1.38(4)
C3 C5 1.37(3)
C3 H3 0.9300
C4 C6 1.41(3)
C4 H4 0.9300
C5 C7 1.35(3)
C5 H5 0.9300
C6 C7 1.34(3)
C6 H6 0.9300
C7 C8 1.48(2)
C9 C10 1.42(2)
C10 C11 1.38(3)
C10 C12 1.44(2)
C11 C13 1.36(3)
C11 H11 0.9300
C12 C14 1.36(2)
C13 C15 1.39(3)
C13 H13 0.9300
C14 C15 1.41(3)
C14 H14 0.9300
C15 C16 1.49(3)
C16 H16A 0.9600
C16 H16B 0.9600
C16 H16C 0.9600
C17 C18 1.47(3)
C17 H17A 0.9600
C17 H17B 0.9600
C17 H17C 0.9600
C18 C20 1.35(4)
C18 C19 1.40(4)
C19 C21 1.38(3)
C19 H19 0.9300
C20 C22 1.39(3)
C20 H20 0.9300
C21 C23 1.38(3)
C21 H21 0.9300
C22 C23 1.38(3)
C22 H22 0.9300
C23 C24 1.44(2)
C25 C26 1.42(2)
C26 C28 1.38(2)
C26 C27 1.39(3)
C27 C29 1.38(3)
C27 H27 0.9300
C28 C30 1.40(3)
C29 C31 1.40(3)
C29 H29 0.9300
C30 C31 1.41(3)
C30 H30 0.9300
C31 C32 1.49(3)
C32 H32A 0.9600
C32 H32B 0.9600
C32 H32C 0.9600
C34 C35 1.52(3)
C34 H34A 0.9700
C34 H34B 0.9700
C35 H35A 0.9600
C35 H35B 0.9600
C35 H35C 0.9600
C36 C37 1.48(3)
C36 H36A 0.9700
C36 H36B 0.9700
C37 H37A 0.9600
C37 H37B 0.9600
C37 H37C 0.9600
C38 C39 1.52(3)
C38 H38A 0.9600
C38 H38B 0.9600
C38 H38C 0.9600
C39 C41 1.33(3)
C39 C40 1.34(3)
C40 C42 1.43(2)
C40 H40 0.9300
C41 C43 1.39(3)
C41 H41 0.9300
C42 C44 1.39(2)
C42 H42 0.9300
C43 C44 1.35(3)
C43 H43 0.9300
C44 C45 1.45(2)

loop_
_geom_torsion_atom_site_label_1
_geom_torsion_atom_site_label_2
_geom_torsion_atom_site_label_3
_geom_torsion_atom_site_label_4
_geom_torsion
N2 Ir1 S1 C33 -85.6(7)
N3 Ir1 S1 C33 101.7(7)
C12 Ir1 S1 C33 -165.2(8)
C28 Ir1 S1 C33 27(3)
S2 Ir1 S1 C33 8.3(6)
N2 Ir1 S2 C33 80.2(7)
N3 Ir1 S2 C33 -106.0(7)
C12 Ir1 S2 C33 27(3)
C28 Ir1 S2 C33 174.8(8)
S1 Ir1 S2 C33 -8.0(6)
N7 Ir2 S3 C70 -95.2(7)
N9 Ir2 S3 C70 90.6(7)
C64 Ir2 S3 C70 30(3)
C49 Ir2 S3 C70 -175.0(8)
S4 Ir2 S3 C70 -0.4(6)
N7 Ir2 S4 C70 92.0(7)
N9 Ir2 S4 C70 -95.2(7)
C64 Ir2 S4 C70 -174.7(8)
C49 Ir2 S4 C70 33(3)
S3 Ir2 S4 C70 0.4(6)
C8 N1 N2 C9 -0.2(19)
C8 N1 N2 Ir1 -177.1(13)
N3 Ir1 N2 C9 38(3)
C12 Ir1 N2 C9 -4.1(13)
C28 Ir1 N2 C9 85.3(14)
S2 Ir1 N2 C9 -175.0(12)
S1 Ir1 N2 C9 -102.9(13)
N3 Ir1 N2 N1 -145(3)
C12 Ir1 N2 N1 172.6(16)
C28 Ir1 N2 N1 -98.0(16)
S2 Ir1 N2 N1 1.7(15)
S1 Ir1 N2 N1 73.8(15)
N2 Ir1 N3 C25 42(3)
C12 Ir1 N3 C25 83.0(13)
C28 Ir1 N3 C25 -6.8(13)
S2 Ir1 N3 C25 -105.2(12)
S1 Ir1 N3 C25 -178.1(12)
N2 Ir1 N3 N4 -134(3)
C12 Ir1 N3 N4 -92.1(17)
C28 Ir1 N3 N4 178.1(18)
S2 Ir1 N3 N4 79.7(17)
S1 Ir1 N3 N4 6.8(17)
C25 N3 N4 C24 1.5(19)
Ir1 N3 N4 C24 176.8(14)
C45 N6 N7 C46 -2.3(18)
C45 N6 N7 Ir2 172.0(13)
N9 Ir2 N7 C46 48(3)
C64 Ir2 N7 C46 88.1(12)
C49 Ir2 N7 C46 -0.5(12)
S4 Ir2 N7 C46 -171.8(11)
S3 Ir2 N7 C46 -100.0(11)
N9 Ir2 N7 N6 -126(3)
C64 Ir2 N7 N6 -86.0(16)
C49 Ir2 N7 N6 -174.6(17)
S4 Ir2 N7 N6 14.1(16)
S3 Ir2 N7 N6 85.9(16)
C61 N8 N9 C62 0(2)
C61 N8 N9 Ir2 174.4(15)
N7 Ir2 N9 C62 39(4)
C64 Ir2 N9 C62 -1.6(14)
C49 Ir2 N9 C62 86.8(14)
S4 Ir2 N9 C62 -101.0(14)
S3 Ir2 N9 C62 -172.8(14)
N7 Ir2 N9 N8 -135(3)
C64 Ir2 N9 N8 -175.9(18)
C49 Ir2 N9 N8 -87.5(17)
S4 Ir2 N9 N8 84.7(17)
S3 Ir2 N9 N8 12.9(17)
C4 C2 C3 C5 5(4)
C1 C2 C3 C5 -179(2)
C3 C2 C4 C6 -6(5)
C1 C2 C4 C6 179(3)
C2 C3 C5 C7 0(4)
C2 C4 C6 C7 1(6)
C4 C6 C7 C5 5(5)
C4 C6 C7 C8 180(3)
C3 C5 C7 C6 -5(4)
C3 C5 C7 C8 180(2)
N2 N1 C8 O1 0.0(19)
N2 N1 C8 C7 179.7(18)
C9 O1 C8 N1 0(2)
C9 O1 C8 C7 -179.5(16)
C6 C7 C8 N1 10(4)
C5 C7 C8 N1 -175(2)
C6 C7 C8 O1 -170(2)
C5 C7 C8 O1 5(3)
N1 N2 C9 O1 0(2)
Ir1 N2 C9 O1 178.0(11)
N1 N2 C9 C10 -175.1(17)
Ir1 N2 C9 C10 3(2)
C8 O1 C9 N2 -0.4(19)
C8 O1 C9 C10 174.7(19)
N2 C9 C10 C11 177(2)
O1 C9 C10 C11 2(4)
N2 C9 C10 C12 2(3)
O1 C9 C10 C12 -173.0(17)
C9 C10 C11 C13 -172(2)
C12 C10 C11 C13 3(4)
C11 C10 C12 C14 -1(3)
C9 C10 C12 C14 174.1(17)
C11 C10 C12 Ir1 179.6(18)
C9 C10 C12 Ir1 -5(2)
N2 Ir1 C12 C14 -174.0(18)
N3 Ir1 C12 C14 13.7(18)
C28 Ir1 C12 C14 92.1(18)
S2 Ir1 C12 C14 -120(2)
S1 Ir1 C12 C14 -86.1(17)
N2 Ir1 C12 C10 4.9(13)
N3 Ir1 C12 C10 -167.4(13)
C28 Ir1 C12 C10 -89.1(13)
S2 Ir1 C12 C10 59(3)
S1 Ir1 C12 C10 92.8(13)
C10 C11 C13 C15 -2(4)
C10 C12 C14 C15 -1(3)
Ir1 C12 C14 C15 178.2(17)
C11 C13 C15 C14 0(4)
C11 C13 C15 C16 175(3)
C12 C14 C15 C13 1(4)
C12 C14 C15 C16 -174(2)
C20 C18 C19 C21 1(5)
C17 C18 C19 C21 -180(3)
C19 C18 C20 C22 1(4)
C17 C18 C20 C22 -178(3)
C18 C19 C21 C23 -1(5)
C18 C20 C22 C23 -4(4)
C19 C21 C23 C22 -2(5)
C19 C21 C23 C24 -178(3)
C20 C22 C23 C21 4(4)
C20 C22 C23 C24 180(2)
N3 N4 C24 O2 -1(2)
N3 N4 C24 C23 -178(2)
C25 O2 C24 N4 1(2)
C25 O2 C24 C23 177.9(18)
C21 C23 C24 N4 -14(4)
C22 C23 C24 N4 170(2)
C21 C23 C24 O2 169(2)
C22 C23 C24 O2 -6(3)
N4 N3 C25 O2 -1(2)
Ir1 N3 C25 O2 -177.7(11)
N4 N3 C25 C26 -178.2(15)
Ir1 N3 C25 C26 5(2)
C24 O2 C25 N3 0.3(19)
C24 O2 C25 C26 177.1(17)
N3 C25 C26 C28 1(2)
O2 C25 C26 C28 -175.3(17)
N3 C25 C26 C27 175.4(18)
O2 C25 C26 C27 -1(3)
C28 C26 C27 C29 3(3)
C25 C26 C27 C29 -171(2)
C27 C26 C28 C30 -3(3)
C25 C26 C28 C30 171.3(17)
C27 C26 C28 Ir1 178.6(15)
C25 C26 C28 Ir1 -7.1(19)
N2 Ir1 C28 C26 -163.8(13)
N3 Ir1 C28 C26 7.6(13)
C12 Ir1 C28 C26 -84.1(13)
S2 Ir1 C28 C26 101.9(13)
S1 Ir1 C28 C26 84(4)
N2 Ir1 C28 C30 18.1(18)
N3 Ir1 C28 C30 -170.5(18)
C12 Ir1 C28 C30 97.8(18)
S2 Ir1 C28 C30 -76.2(17)
S1 Ir1 C28 C30 -94(3)
C26 C27 C29 C31 -1(4)
C26 C28 C30 C31 2(3)
Ir1 C28 C30 C31 179.8(16)
C27 C29 C31 C30 0(4)
C27 C29 C31 C32 176(3)
C28 C30 C31 C29 0(4)
C28 C30 C31 C32 -177(2)
C34 N5 C33 S1 -173.3(16)
C36 N5 C33 S1 2(3)
C34 N5 C33 S2 6(3)
C36 N5 C33 S2 -179.5(14)
Ir1 S1 C33 N5 166.9(17)
Ir1 S1 C33 S2 -12.0(9)
Ir1 S2 C33 N5 -166.9(15)
Ir1 S2 C33 S1 12.1(9)
C33 N5 C34 C35 79(3)
C36 N5 C34 C35 -96(2)
C33 N5 C36 C37 -90(2)
C34 N5 C36 C37 85(2)
C41 C39 C40 C42 1(3)
C38 C39 C40 C42 179.9(18)
C40 C39 C41 C43 -6(5)
C38 C39 C41 C43 175(3)
C39 C40 C42 C44 -1(3)
C39 C41 C43 C44 11(5)
C41 C43 C44 C42 -10(4)
C41 C43 C44 C45 173(2)
C40 C42 C44 C43 6(3)
C40 C42 C44 C45 -177.6(17)
N7 N6 C45 O3 1(2)
N7 N6 C45 C44 -177.6(17)
C46 O3 C45 N6 0.4(19)
C46 O3 C45 C44 179.2(15)
C43 C44 C45 N6 -7(3)
C42 C44 C45 N6 176.6(18)
C43 C44 C45 O3 174(2)
C42 C44 C45 O3 -2(3)
N6 N7 C46 O3 2.6(18)
Ir2 N7 C46 O3 -173.1(10)
N6 N7 C46 C47 174.5(15)
Ir2 N7 C46 C47 -1(2)
C45 O3 C46 N7 -1.8(17)
C45 O3 C46 C47 -172.7(18)
N7 C46 C47 C48 178.9(17)
O3 C46 C47 C48 -11(3)
N7 C46 C47 C49 3(2)
O3 C46 C47 C49 172.9(16)
C49 C47 C48 C50 -1(3)
C46 C47 C48 C50 -176.2(18)
C48 C47 C49 C51 3(2)
C46 C47 C49 C51 179.3(15)
C48 C47 C49 Ir2 -179.3(14)
C46 C47 C49 Ir2 -3.2(18)
N7 Ir2 C49 C47 2.1(12)
N9 Ir2 C49 C47 -169.5(12)
C64 Ir2 C49 C47 -90.4(12)
S4 Ir2 C49 C47 63(3)
S3 Ir2 C49 C47 93.6(12)
N7 Ir2 C49 C51 179.1(16)
N9 Ir2 C49 C51 7.5(16)
C64 Ir2 C49 C51 86.5(16)
S4 Ir2 C49 C51 -120(3)
S3 Ir2 C49 C51 -89.4(15)
